data_7125253
loop_
_publ_author_name
'Hattori, Yohei'
'Kusamoto, Tetsuro'
'Sato, Tohru'
'Nishihara, Hiroshi'

_publ_section_title
;
 Synergistic luminescence enhancement of a pyridyl-substituted
 triarylmethyl radical based on fluorine substitution and coordination to
 gold.
;
_journal_issue 91
_journal_name_full 'Chemical communications (Cambridge, England)'
_journal_page_first 13393
_journal_page_last 13396
_journal_paper_doi 10.1039/c6cc07898b
_journal_volume 52
_journal_year 2016
_chemical_formula_moiety 'C39 H21 Au Cl7 F2 N O4 P'
_chemical_formula_sum 'C39 H21 Au Cl7 F2 N O4 P'
_chemical_formula_weight 1081.71
_space_group_IT_number 14
_space_group_name_Hall '-P 2yn'
_space_group_name_H-M_alt 'P 1 21/n 1'
_symmetry_cell_setting monoclinic
_symmetry_Int_Tables_number 14
_symmetry_space_group_name_Hall '-P 2yn'
_symmetry_space_group_name_H-M 'P 1 21/n 1'
_atom_sites_solution_hydrogens geom
_atom_sites_solution_primary direct
_atom_sites_solution_secondary difmap
_audit_update_record
;
2016-07-16 deposited with the CCDC.
2016-10-21 downloaded from the CCDC.
;
_cell_angle_alpha 90.0000
_cell_angle_beta 103.822(4)
_cell_angle_gamma 90.0000
_cell_formula_units_Z 4
_cell_length_a 8.7297(6)
_cell_length_b 28.9112(15)
_cell_length_c 15.5735(12)
_cell_measurement_reflns_used 9174
_cell_measurement_temperature 113
_cell_measurement_theta_max 27.48
_cell_measurement_theta_min 3.02
_cell_volume 3816.7(4)
_computing_cell_refinement CrystalClear
_computing_data_collection 'CrystalClear (Rigaku/MSC Inc., 2006)'
_computing_data_reduction CrystalClear
_computing_molecular_graphics 'CrystalStructure 4.0'
_computing_publication_material 'CrystalStructure 4.0 (Rigaku, 2010)'
_computing_structure_refinement 'SHELXL97 (Sheldrick, 2008)'
_computing_structure_solution 'SIR92 (Altomare, et al., 1994)'
_diffrn_ambient_temperature 113
_diffrn_detector_area_resol_mean 7.111
_diffrn_measured_fraction_theta_full 0.995
_diffrn_measured_fraction_theta_max 0.995
_diffrn_measurement_device_type 'Rigaku Saturn724'
_diffrn_measurement_method \w
_diffrn_radiation_type 'Mo K\a'
_diffrn_radiation_wavelength 0.71070
_diffrn_reflns_av_R_equivalents 0.0471
_diffrn_reflns_limit_h_max 11
_diffrn_reflns_limit_h_min -8
_diffrn_reflns_limit_k_max 37
_diffrn_reflns_limit_k_min -37
_diffrn_reflns_limit_l_max 18
_diffrn_reflns_limit_l_min -20
_diffrn_reflns_number 30181
_diffrn_reflns_theta_full 27.49
_diffrn_reflns_theta_max 27.48
_diffrn_standards_number 0
_exptl_absorpt_coefficient_mu 4.453
_exptl_absorpt_correction_T_max 0.800
_exptl_absorpt_correction_T_min 0.621
_exptl_absorpt_correction_type multi-scan
_exptl_absorpt_process_details 'REQAB (Rigaku, 1998)'
_exptl_crystal_colour red
_exptl_crystal_density_diffrn 1.882
_exptl_crystal_density_method 'not measured'
_exptl_crystal_description block
_exptl_crystal_F_000 2100.00
_exptl_crystal_preparation ', Luminescent'
_exptl_crystal_recrystallization_method 'Re-crystallisation from solvent: dichloromethane, hexane'
_exptl_crystal_size_max 0.100
_exptl_crystal_size_mid 0.050
_exptl_crystal_size_min 0.050
_refine_diff_density_max 1.990
_refine_diff_density_min -1.380
_refine_ls_extinction_method none
_refine_ls_goodness_of_fit_ref 1.080
_refine_ls_hydrogen_treatment constr
_refine_ls_number_parameters 481
_refine_ls_number_reflns 8723
_refine_ls_number_restraints 0
_refine_ls_R_factor_gt 0.0532
_refine_ls_shift/su_max 0.002
_refine_ls_structure_factor_coef Fsqd
_refine_ls_weighting_details 'w = 1/[\s^2^(Fo^2^)+(0.0451P)^2^+13.8445P] where P=(Fo^2^+2Fc^2^)/3'
_refine_ls_weighting_scheme calc
_refine_ls_wR_factor_ref 0.1221
_reflns_number_gt 6973
_reflns_number_total 8723
_reflns_threshold_expression F^2^>2.0\s(F^2^)
_cod_data_source_file c6cc07898b2.cif
_cod_data_source_block 160105AuFCH2Cl2hexane
_cod_original_cell_volume 3816.7(5)
_cod_database_code 7125253

loop_
_symmetry_equiv_pos_site_id
_symmetry_equiv_pos_as_xyz
1 +X,+Y,+Z
2 1/2-X,1/2+Y,1/2-Z
3 -X,-Y,-Z
4 1/2+X,1/2-Y,1/2+Z

loop_
_atom_site_label
_atom_site_type_symbol
_atom_site_fract_x
_atom_site_fract_y
_atom_site_fract_z
_atom_site_U_iso_or_equiv
_atom_site_adp_type
_atom_site_occupancy
_atom_site_symmetry_multiplicity
_atom_site_calc_flag
_atom_site_refinement_flags
Au1 Au 0.31490(3) 0.330740(8) 0.389251(15) 0.03362(9) Uani 1.0 4 d .
Cl1 Cl 0.83703(17) 0.32262(5) 0.46074(10) 0.0314(3) Uani 1.0 4 d .
Cl2 Cl 0.3507(3) 0.45667(7) 0.91128(13) 0.0532(5) Uani 1.0 4 d .
Cl3 Cl 0.5063(2) 0.34895(6) 0.81868(13) 0.0478(5) Uani 1.0 4 d .
Cl4 Cl 0.4458(3) 0.52215(8) 0.60019(13) 0.0595(6) Uani 1.0 4 d .
Cl5 Cl 1.0651(3) 0.39610(9) 1.02687(12) 0.0632(6) Uani 1.0 4 d .
Cl6 Cl 0.7567(3) 0.51912(7) 0.79595(17) 0.0690(7) Uani 1.0 4 d .
Cl7 Cl 0.0718(3) 0.61188(8) 0.76834(19) 0.0804(8) Uani 1.0 4 d .
P1 P 0.29108(18) 0.28922(5) 0.26493(10) 0.0262(3) Uani 1.0 4 d .
F1 F 0.7035(5) 0.42208(19) 0.6450(4) 0.0677(15) Uani 1.0 4 d .
F2 F 0.1776(6) 0.41609(19) 0.6670(3) 0.0661(14) Uani 1.0 4 d .
O1 O 0.7443(6) 0.29822(18) 0.5123(3) 0.0441(12) Uani 1.0 4 d .
O2 O 0.7488(6) 0.32433(18) 0.3700(4) 0.0461(13) Uani 1.0 4 d .
O3 O 0.9842(6) 0.29908(18) 0.4674(4) 0.0481(13) Uani 1.0 4 d .
O4 O 0.8673(6) 0.36881(17) 0.4947(4) 0.0473(13) Uani 1.0 4 d .
N1 N 0.3627(7) 0.36957(18) 0.5068(4) 0.0329(12) Uani 1.0 4 d .
C1 C 0.3960(7) 0.2349(2) 0.2868(4) 0.0278(13) Uani 1.0 4 d .
C2 C 0.0922(7) 0.27460(19) 0.2089(4) 0.0267(12) Uani 1.0 4 d .
C3 C 0.5033(8) 0.3677(3) 0.0644(5) 0.0374(15) Uani 1.0 4 d .
C4 C 0.3779(7) 0.3196(2) 0.1860(4) 0.0286(13) Uani 1.0 4 d .
C5 C 0.3592(8) 0.1975(2) 0.2288(4) 0.0319(14) Uani 1.0 4 d .
C6 C 0.4431(8) 0.4212(3) 0.6640(4) 0.0342(14) Uani 1.0 4 d .
C7 C -0.2092(8) 0.2422(3) 0.1284(5) 0.0381(15) Uani 1.0 4 d .
C8 C 0.4918(8) 0.3204(3) 0.0596(5) 0.0351(15) Uani 1.0 4 d .
C9 C 0.4299(7) 0.2959(3) 0.1204(4) 0.0312(13) Uani 1.0 4 d .
C10 C 0.7821(8) 0.3782(3) 0.9173(4) 0.0357(15) Uani 1.0 4 d .
C11 C 0.6296(8) 0.4350(3) 0.8147(4) 0.0327(14) Uani 1.0 4 d .
C12 C 0.6497(7) 0.3908(3) 0.8516(5) 0.0343(14) Uani 1.0 4 d .
C13 C 0.3870(8) 0.3676(3) 0.1889(4) 0.0348(14) Uani 1.0 4 d .
C14 C 0.6159(8) 0.1921(3) 0.3750(5) 0.0362(15) Uani 1.0 4 d .
C15 C 0.4540(8) 0.1576(3) 0.2421(5) 0.0374(15) Uani 1.0 4 d .
C16 C 0.3920(8) 0.4899(2) 0.7542(5) 0.0370(15) Uani 1.0 4 d .
C17 C -0.0192(8) 0.2663(3) 0.2578(5) 0.0328(14) Uani 1.0 4 d .
C18 C 0.4507(8) 0.3912(3) 0.1283(5) 0.0413(16) Uani 1.0 4 d .
C19 C 0.5783(7) 0.1569(3) 0.3168(5) 0.0418(18) Uani 1.0 4 d .
C20 C 0.5232(7) 0.2315(3) 0.3599(4) 0.0334(14) Uani 1.0 4 d .
C21 C 0.2925(8) 0.4061(3) 0.6263(5) 0.0391(16) Uani 1.0 4 d .
C22 C 0.8870(9) 0.4543(3) 0.9089(5) 0.0456(18) Uani 1.0 4 d .
C23 C 0.8986(8) 0.4107(3) 0.9471(5) 0.0414(17) Uani 1.0 4 d .
C24 C -0.1673(8) 0.2504(3) 0.2181(5) 0.0382(15) Uani 1.0 4 d .
C25 C 0.0467(7) 0.2683(3) 0.1172(4) 0.0341(14) Uani 1.0 4 d .
C26 C 0.2521(8) 0.3807(3) 0.5491(4) 0.0355(15) Uani 1.0 4 d .
C27 C -0.1025(8) 0.2521(3) 0.0782(5) 0.0394(16) Uani 1.0 4 d .
C28 C 0.2618(9) 0.5619(3) 0.6921(5) 0.0452(17) Uani 1.0 4 d .
C29 C 0.5528(8) 0.4079(3) 0.6165(5) 0.0399(16) Uani 1.0 4 d .
C30 C 0.3579(9) 0.5241(3) 0.6894(5) 0.0420(16) Uani 1.0 4 d .
C31 C 0.7546(9) 0.4649(3) 0.8446(5) 0.0399(16) Uani 1.0 4 d .
C32 C 0.1936(9) 0.5653(3) 0.7627(6) 0.0487(19) Uani 1.0 4 d .
C33 C 0.2243(9) 0.5335(3) 0.8303(5) 0.0464(18) Uani 1.0 4 d .
C34 C 0.4842(12) 0.4475(3) 0.7480(6) 0.073(4) Uani 1.0 4 d .
C35 C 0.5125(8) 0.3828(3) 0.5398(5) 0.0379(15) Uani 1.0 4 d .
C36 C 0.3224(9) 0.4967(3) 0.8257(5) 0.0415(16) Uani 1.0 4 d .
C37 C 0.5481(15) 0.0061(5) 0.9772(9) 0.085(4) Uiso 1.0 4 d .
C38 C 0.6466(9) 0.0275(3) 0.9150(5) 0.0469(18) Uiso 1.0 4 d .
C39 C 0.449(3) 0.0110(7) 1.0528(13) 0.145(8) Uiso 1.0 4 d .
H3A H 0.5477 0.3842 0.0235 0.0449 Uiso 1.0 4 calc R
H5 H 0.2698 0.1990 0.1801 0.0383 Uiso 1.0 4 calc R
H7 H -0.3100 0.2298 0.1014 0.0457 Uiso 1.0 4 calc R
H8 H 0.5264 0.3043 0.0145 0.0421 Uiso 1.0 4 calc R
H9 H 0.4232 0.2631 0.1172 0.0374 Uiso 1.0 4 calc R
H10 H 0.7918 0.3478 0.9410 0.0428 Uiso 1.0 4 calc R
H13 H 0.3494 0.3842 0.2324 0.0417 Uiso 1.0 4 calc R
H14 H 0.7032 0.1898 0.4247 0.0434 Uiso 1.0 4 calc R
H15 H 0.4339 0.1324 0.2019 0.0448 Uiso 1.0 4 calc R
H17 H 0.0077 0.2717 0.3198 0.0393 Uiso 1.0 4 calc R
H18 H 0.4581 0.4239 0.1310 0.0496 Uiso 1.0 4 calc R
H19 H 0.6413 0.1298 0.3276 0.0501 Uiso 1.0 4 calc R
H20 H 0.5468 0.2566 0.4002 0.0401 Uiso 1.0 4 calc R
H22 H 0.9691 0.4764 0.9268 0.0547 Uiso 1.0 4 calc R
H24 H -0.2416 0.2451 0.2527 0.0458 Uiso 1.0 4 calc R
H25 H 0.1186 0.2751 0.0817 0.0409 Uiso 1.0 4 calc R
H26 H 0.1460 0.3712 0.5263 0.0427 Uiso 1.0 4 calc R
H27 H -0.1323 0.2478 0.0160 0.0473 Uiso 1.0 4 calc R
H28 H 0.2436 0.5847 0.6469 0.0542 Uiso 1.0 4 calc R
H33 H 0.1786 0.5368 0.8795 0.0556 Uiso 1.0 4 calc R
H35 H 0.5914 0.3747 0.5097 0.0455 Uiso 1.0 4 calc R

loop_
_atom_site_aniso_label
_atom_site_aniso_U_11
_atom_site_aniso_U_22
_atom_site_aniso_U_33
_atom_site_aniso_U_12
_atom_site_aniso_U_13
_atom_site_aniso_U_23
Au1 0.04777(16) 0.02932(14) 0.02215(13) -0.00067(11) 0.00516(10) -0.00525(10)
Cl1 0.0310(7) 0.0354(8) 0.0275(8) -0.0001(6) 0.0062(6) 0.0031(6)
Cl2 0.0659(12) 0.0389(10) 0.0505(11) -0.0044(9) 0.0056(10) 0.0133(9)
Cl3 0.0398(9) 0.0375(9) 0.0636(12) -0.0083(8) 0.0072(9) -0.0101(9)
Cl4 0.0764(14) 0.0645(13) 0.0430(11) 0.0234(11) 0.0246(10) 0.0061(10)
Cl5 0.0431(10) 0.1023(18) 0.0362(10) 0.0122(11) -0.0066(8) -0.0116(11)
Cl6 0.0903(17) 0.0317(10) 0.0899(17) -0.0025(10) 0.0314(14) 0.0021(10)
Cl7 0.0951(18) 0.0512(13) 0.116(2) 0.0362(13) 0.0679(17) 0.0233(14)
P1 0.0332(8) 0.0251(8) 0.0194(7) 0.0000(6) 0.0047(6) -0.0028(6)
F1 0.030(3) 0.094(4) 0.070(3) -0.004(3) -0.007(2) -0.033(3)
F2 0.058(3) 0.099(4) 0.051(3) -0.007(3) 0.032(3) -0.022(3)
O1 0.048(3) 0.052(3) 0.032(3) -0.012(3) 0.010(3) 0.007(3)
O2 0.040(3) 0.058(4) 0.034(3) -0.006(3) -0.004(3) 0.013(3)
O3 0.037(3) 0.057(4) 0.047(3) 0.014(3) 0.006(3) -0.006(3)
O4 0.040(3) 0.036(3) 0.066(4) -0.003(2) 0.014(3) -0.008(3)
N1 0.042(3) 0.032(3) 0.023(3) -0.002(3) 0.003(3) -0.006(3)
C1 0.031(3) 0.034(4) 0.018(3) -0.006(3) 0.005(3) 0.003(3)
C2 0.029(3) 0.021(3) 0.029(3) 0.005(3) 0.005(3) 0.001(3)
C3 0.038(4) 0.042(4) 0.034(4) -0.002(3) 0.012(3) 0.008(3)
C4 0.030(3) 0.028(3) 0.024(3) -0.002(3) 0.000(3) -0.000(3)
C5 0.033(4) 0.032(4) 0.029(4) -0.000(3) 0.005(3) -0.003(3)
C6 0.043(4) 0.029(4) 0.028(4) 0.007(3) 0.002(3) 0.001(3)
C7 0.027(3) 0.039(4) 0.045(4) -0.003(3) 0.003(3) -0.010(3)
C8 0.038(4) 0.041(4) 0.027(4) 0.004(3) 0.009(3) 0.004(3)
C9 0.036(4) 0.031(4) 0.026(3) -0.002(3) 0.007(3) -0.003(3)
C10 0.033(4) 0.048(4) 0.026(4) 0.005(3) 0.007(3) -0.001(3)
C11 0.039(4) 0.034(4) 0.022(3) 0.007(3) 0.001(3) -0.007(3)
C12 0.030(3) 0.037(4) 0.036(4) -0.003(3) 0.008(3) -0.007(3)
C13 0.040(4) 0.035(4) 0.028(4) 0.002(3) 0.005(3) 0.000(3)
C14 0.028(3) 0.046(4) 0.032(4) -0.002(3) 0.002(3) 0.005(3)
C15 0.037(4) 0.031(4) 0.045(4) 0.006(3) 0.011(3) -0.003(3)
C16 0.046(4) 0.022(3) 0.037(4) 0.008(3) -0.002(3) -0.002(3)
C17 0.039(4) 0.035(4) 0.030(4) 0.002(3) 0.019(3) -0.000(3)
C18 0.044(4) 0.032(4) 0.046(4) -0.005(3) 0.006(4) 0.000(3)
C19 0.023(3) 0.050(5) 0.050(5) 0.001(3) 0.003(3) 0.037(4)
C20 0.031(4) 0.042(4) 0.024(3) -0.008(3) 0.001(3) 0.001(3)
C21 0.038(4) 0.046(4) 0.036(4) 0.002(3) 0.014(3) -0.004(3)
C22 0.045(4) 0.050(5) 0.041(4) -0.010(4) 0.008(4) -0.016(4)
C23 0.035(4) 0.060(5) 0.027(4) 0.006(4) 0.004(3) -0.009(4)
C24 0.037(4) 0.041(4) 0.042(4) -0.003(3) 0.019(3) 0.000(3)
C25 0.026(3) 0.046(4) 0.029(4) -0.001(3) 0.005(3) -0.007(3)
C26 0.039(4) 0.041(4) 0.027(4) -0.006(3) 0.009(3) -0.010(3)
C27 0.037(4) 0.051(5) 0.029(4) 0.003(3) 0.006(3) -0.005(3)
C28 0.054(5) 0.036(4) 0.049(5) 0.006(4) 0.020(4) 0.009(4)
C29 0.028(4) 0.044(4) 0.041(4) -0.001(3) -0.005(3) -0.007(4)
C30 0.047(4) 0.041(4) 0.040(4) 0.006(4) 0.013(4) -0.008(4)
C31 0.055(5) 0.025(4) 0.038(4) -0.003(3) 0.007(4) -0.016(3)
C32 0.055(5) 0.032(4) 0.066(5) 0.008(4) 0.026(4) 0.010(4)
C33 0.051(5) 0.043(4) 0.051(5) -0.002(4) 0.023(4) 0.007(4)
C34 0.089(7) 0.060(6) 0.046(5) 0.045(5) -0.029(5) -0.032(5)
C35 0.039(4) 0.037(4) 0.034(4) 0.006(3) 0.004(3) -0.010(3)
C36 0.045(4) 0.031(4) 0.045(4) -0.005(3) 0.002(4) 0.002(3)

loop_
_atom_type_symbol
_atom_type_description
_atom_type_scat_dispersion_real
_atom_type_scat_dispersion_imag
_atom_type_scat_source
C C 0.0033 0.0016
;
International Tables for Crystallography
(1992, Vol. C, Tables 4.2.6.8 and 6.1.1.4)
;
H H 0.0000 0.0000
;
International Tables for Crystallography
(1992, Vol. C, Table 6.1.1.4)
;
Au Au -2.0133 8.8022
;
International Tables for Crystallography
(1992, Vol. C, Tables 4.2.6.8 and 6.1.1.4)
;
Cl Cl 0.1484 0.1585
;
International Tables for Crystallography
(1992, Vol. C, Tables 4.2.6.8 and 6.1.1.4)
;
F F 0.0171 0.0103
;
International Tables for Crystallography
(1992, Vol. C, Tables 4.2.6.8 and 6.1.1.4)
;
N N 0.0061 0.0033
;
International Tables for Crystallography
(1992, Vol. C, Tables 4.2.6.8 and 6.1.1.4)
;
O O 0.0106 0.0060
;
International Tables for Crystallography
(1992, Vol. C, Tables 4.2.6.8 and 6.1.1.4)
;
P P 0.1023 0.0942
;
International Tables for Crystallography
(1992, Vol. C, Tables 4.2.6.8 and 6.1.1.4)
;

loop_
_geom_angle_atom_site_label_1
_geom_angle_atom_site_label_2
_geom_angle_atom_site_label_3
_geom_angle
_geom_angle_publ_flag
_geom_angle_site_symmetry_1
_geom_angle_site_symmetry_3
P1 Au1 N1 174.02(16) yes . .
O1 Cl1 O2 108.7(3) yes . .
O1 Cl1 O3 109.7(3) yes . .
O1 Cl1 O4 109.0(4) yes . .
O2 Cl1 O3 110.3(4) yes . .
O2 Cl1 O4 109.7(3) yes . .
O3 Cl1 O4 109.3(3) yes . .
Au1 P1 C1 111.32(19) yes . .
Au1 P1 C2 115.1(3) yes . .
Au1 P1 C4 111.0(2) yes . .
C1 P1 C2 105.9(3) yes . .
C1 P1 C4 105.8(3) yes . .
C2 P1 C4 107.2(3) yes . .
Au1 N1 C26 122.9(4) yes . .
Au1 N1 C35 117.3(5) yes . .
C26 N1 C35 119.8(6) yes . .
P1 C1 C5 121.5(4) yes . .
P1 C1 C20 119.0(5) yes . .
C5 C1 C20 119.4(6) yes . .
P1 C2 C17 119.7(5) yes . .
P1 C2 C25 122.1(5) yes . .
C17 C2 C25 118.1(6) yes . .
C8 C3 C18 120.0(7) yes . .
P1 C4 C9 121.4(5) yes . .
P1 C4 C13 119.4(5) yes . .
C9 C4 C13 119.2(6) yes . .
C1 C5 C15 120.2(6) yes . .
C21 C6 C29 113.1(6) yes . .
C21 C6 C34 123.0(8) yes . .
C29 C6 C34 123.8(7) yes . .
C24 C7 C27 119.1(6) yes . .
C3 C8 C9 120.4(7) yes . .
C4 C9 C8 119.8(6) yes . .
C12 C10 C23 118.9(7) yes . .
C12 C11 C31 115.0(6) yes . .
C12 C11 C34 121.0(6) yes . .
C31 C11 C34 124.1(7) yes . .
Cl3 C12 C10 116.6(6) yes . .
Cl3 C12 C11 120.6(5) yes . .
C10 C12 C11 122.8(6) yes . .
C4 C13 C18 120.0(7) yes . .
C19 C14 C20 117.9(6) yes . .
C5 C15 C19 116.8(6) yes . .
C30 C16 C34 124.4(7) yes . .
C30 C16 C36 114.6(7) yes . .
C34 C16 C36 120.9(7) yes . .
C2 C17 C24 121.1(6) yes . .
C3 C18 C13 120.6(7) yes . .
C14 C19 C15 124.6(7) yes . .
C1 C20 C14 121.1(6) yes . .
F2 C21 C6 118.4(6) yes . .
F2 C21 C26 117.6(6) yes . .
C6 C21 C26 124.0(7) yes . .
C23 C22 C31 118.6(7) yes . .
Cl5 C23 C10 120.2(6) yes . .
Cl5 C23 C22 119.6(6) yes . .
C10 C23 C22 120.1(6) yes . .
C7 C24 C17 120.6(7) yes . .
C2 C25 C27 120.0(7) yes . .
N1 C26 C21 119.6(6) yes . .
C7 C27 C25 121.0(6) yes . .
C30 C28 C32 117.5(7) yes . .
F1 C29 C6 118.8(6) yes . .
F1 C29 C35 118.4(7) yes . .
C6 C29 C35 122.8(6) yes . .
Cl4 C30 C16 119.7(6) yes . .
Cl4 C30 C28 115.9(6) yes . .
C16 C30 C28 124.3(8) yes . .
Cl6 C31 C11 120.3(5) yes . .
Cl6 C31 C22 115.1(6) yes . .
C11 C31 C22 124.5(7) yes . .
Cl7 C32 C28 118.9(6) yes . .
Cl7 C32 C33 119.4(7) yes . .
C28 C32 C33 121.6(8) yes . .
C32 C33 C36 119.1(8) yes . .
C6 C34 C11 118.7(8) yes . .
C6 C34 C16 117.5(7) yes . .
C11 C34 C16 122.9(7) yes . .
N1 C35 C29 120.6(7) yes . .
Cl2 C36 C16 120.3(5) yes . .
Cl2 C36 C33 116.7(7) yes . .
C16 C36 C33 122.9(7) yes . .
C37 C37 C38 170.7(13) yes 3_657 .
C37 C37 C39 23.5(10) yes 3_657 .
C37 C37 C39 109(3) yes 3_657 3_657
C38 C37 C39 151.5(13) yes . .
C38 C37 C39 75(3) yes . 3_657
C39 C37 C39 132(3) yes . 3_657
C37 C38 C39 25.4(10) yes . 3_657
C37 C39 C37 48(2) yes . 3_657
C37 C39 C38 126.6(15) yes . 3_657
C37 C39 C38 79(3) yes 3_657 3_657

loop_
_geom_bond_atom_site_label_1
_geom_bond_atom_site_label_2
_geom_bond_distance
_geom_bond_publ_flag
_geom_bond_site_symmetry_2
Au1 P1 2.2451(16) yes .
Au1 N1 2.102(5) yes .
Cl1 O1 1.452(6) yes .
Cl1 O2 1.440(5) yes .
Cl1 O3 1.436(6) yes .
Cl1 O4 1.438(6) yes .
Cl2 C36 1.739(8) yes .
Cl3 C12 1.729(7) yes .
Cl4 C30 1.741(9) yes .
Cl5 C23 1.724(7) yes .
Cl6 C31 1.743(7) yes .
Cl7 C32 1.732(8) yes .
P1 C1 1.810(7) yes .
P1 C2 1.797(6) yes .
P1 C4 1.816(7) yes .
F1 C29 1.347(8) yes .
F2 C21 1.340(9) yes .
N1 C26 1.332(10) yes .
N1 C35 1.342(9) yes .
C1 C5 1.397(9) yes .
C1 C20 1.391(8) yes .
C2 C17 1.392(10) yes .
C2 C25 1.401(9) yes .
C3 C8 1.372(10) yes .
C3 C18 1.371(11) yes .
C4 C9 1.394(10) yes .
C4 C13 1.391(9) yes .
C5 C15 1.404(9) yes .
C6 C21 1.377(9) yes .
C6 C29 1.397(11) yes .
C6 C34 1.482(11) yes .
C7 C24 1.378(10) yes .
C7 C27 1.381(11) yes .
C8 C9 1.391(10) yes .
C10 C12 1.397(8) yes .
C10 C23 1.380(10) yes .
C11 C12 1.395(10) yes .
C11 C31 1.383(9) yes .
C11 C34 1.480(10) yes .
C13 C18 1.383(11) yes .
C14 C19 1.349(10) yes .
C14 C20 1.385(10) yes .
C15 C19 1.389(9) yes .
C16 C30 1.395(10) yes .
C16 C34 1.482(12) yes .
C16 C36 1.403(11) yes .
C17 C24 1.372(9) yes .
C21 C26 1.381(10) yes .
C22 C23 1.389(11) yes .
C22 C31 1.370(10) yes .
C25 C27 1.380(9) yes .
C28 C30 1.384(11) yes .
C28 C32 1.372(13) yes .
C29 C35 1.370(10) yes .
C32 C33 1.374(11) yes .
C33 C36 1.377(11) yes .
C37 C37 1.27(3) yes 3_657
C37 C38 1.568(18) yes .
C37 C39 1.63(3) yes .
C37 C39 0.68(3) yes 3_657
C38 C39 1.54(3) yes 3_657
